data_2023501
loop_
_publ_author_name
'Bosch, Eric'

_publ_section_title
;
 Phenyl palladium(II) iodide complexes isolated after Sonogashira coupling
 of iodobenzenes with terminal alkynes
;
_journal_coeditor_code JY2058
_journal_issue 6
_journal_name_full 'Acta Crystallographica Section E Crystallographic Communications'
_journal_paper_doi 10.1107/S2056989025004025
_journal_volume 81
_journal_year 2025
_chemical_formula_iupac '[Pd (C6 H3 N2 O 4) I (C18 H15 P)2], C4 H8 O2'
_chemical_formula_moiety 'C42 H33 I N2 O4 P2 Pd, C4 H8 O2'
_chemical_formula_sum 'C46 H41 I N2 O6 P2 Pd'
_chemical_formula_weight 1013.115
_chemical_name_systematic
;
(3,5-Dinitrophenyl)iodidobis(triphenylphosphane)palladium(II)
ethyl acetate monosolvate
;
_space_group_crystal_system monoclinic
_space_group_IT_number 14
_space_group_name_Hall '-P 2ybc'
_space_group_name_H-M_alt 'P 1 21/c 1'
_atom_sites_solution_primary iterative
_audit_creation_method
;
Olex2 1.5
(compiled 2022.04.07 svn.rca3783a0 for OlexSys, GUI svn.r6498)
;
_cell_angle_alpha 90
_cell_angle_beta 99.9200(10)
_cell_angle_gamma 90
_cell_formula_units_Z 4
_cell_length_a 11.7692(7)
_cell_length_b 34.870(2)
_cell_length_c 10.4381(6)
_cell_measurement_reflns_used 6764
_cell_measurement_temperature 100(2)
_cell_measurement_theta_max 24.52
_cell_measurement_theta_min 2.30
_cell_volume 4219.7(4)
_computing_molecular_graphics
;
X-SEED 4 (Barbour, 2020)
;
_computing_publication_material
;
Olex2 1.5 (Dolomanov <i>et al.</i>,  2009)
;
_computing_structure_refinement
;
olex2.refine 1.5 (Bourhis <i>et al.</i>,  2015)
;
_computing_structure_solution
;
olex2.solve 1.5 (Bourhis <i>et al.</i>,  2015)
;
_diffrn_ambient_temperature 100.15
_diffrn_measured_fraction_theta_full 0.9999
_diffrn_measured_fraction_theta_max 0.9987
_diffrn_measurement_device_type 'Bruker APEXI CCD'
_diffrn_measurement_method '\f and \w scans'
_diffrn_radiation_type 'Mo K\a'
_diffrn_radiation_wavelength 0.71073
_diffrn_reflns_av_R_equivalents 0.0732
_diffrn_reflns_av_unetI/netI 0.0503
_diffrn_reflns_limit_h_max 15
_diffrn_reflns_limit_h_min -15
_diffrn_reflns_limit_k_max 44
_diffrn_reflns_limit_k_min -44
_diffrn_reflns_limit_l_max 13
_diffrn_reflns_limit_l_min -13
_diffrn_reflns_number 53507
_diffrn_reflns_theta_full 25.2417
_diffrn_reflns_theta_max 27.13
_diffrn_reflns_theta_min 1.17
_diffrn_standards_number 0
_exptl_absorpt_coefficient_mu 1.299
_exptl_absorpt_correction_T_max 0.7455
_exptl_absorpt_correction_T_min 0.6626
_exptl_absorpt_correction_type multi-scan
_exptl_absorpt_process_details
;
(SADABS; Krause <i>et al.</i>,  2015)
;
_exptl_crystal_colour 'clear yellow'
_exptl_crystal_density_diffrn 1.595
_exptl_crystal_description block
_exptl_crystal_F_000 2028.373
_exptl_crystal_size_max 0.4
_exptl_crystal_size_mid 0.25
_exptl_crystal_size_min 0.1
_refine_diff_density_max 1.4964
_refine_diff_density_min -1.3210
_refine_ls_goodness_of_fit_ref 1.0549
_refine_ls_hydrogen_treatment constr
_refine_ls_matrix_type full
_refine_ls_number_constraints 78
_refine_ls_number_parameters 519
_refine_ls_number_reflns 9320
_refine_ls_number_restraints 0
_refine_ls_restrained_S_all 1.0549
_refine_ls_R_factor_all 0.0580
_refine_ls_R_factor_gt 0.0446
_refine_ls_shift/su_max 0.0008
_refine_ls_shift/su_mean 0.0001
_refine_ls_structure_factor_coef Fsqd
_refine_ls_weighting_details 'w=1/[\s^2^(Fo^2^)+(0.0221P)^2^+15.7650P] where P=(Fo^2^+2Fc^2^)/3'
_refine_ls_weighting_scheme calc
_refine_ls_wR_factor_gt 0.0854
_refine_ls_wR_factor_ref 0.0911
_reflns_number_gt 7734
_reflns_number_total 9320
_reflns_threshold_expression I>=2u(I)
_cod_data_source_file jy2058.cif
_cod_data_source_block 2
_cod_database_code 2023501

loop_
_space_group_symop_id
_space_group_symop_operation_xyz
1 x,y,z
2 -x,y+1/2,-z+1/2
3 -x,-y,-z
4 x,-y-1/2,z-1/2

loop_
_atom_site_type_symbol
_atom_site_label
_atom_site_fract_x
_atom_site_fract_y
_atom_site_fract_z
_atom_site_U_iso_or_equiv
_atom_site_adp_type
_atom_site_occupancy
I I1 0.40258(2) 0.413322(8) 0.22478(3) 0.01801(8) Uani 1.000000
Pd Pd1 0.59200(2) 0.373950(8) 0.32437(3) 0.01022(7) Uani 1.000000
P P1 0.70748(9) 0.42072(3) 0.25352(10) 0.0120(2) Uani 1.000000
O O1 0.8235(3) 0.35967(10) 0.8178(3) 0.0306(8) Uani 1.000000
N N1 0.8900(3) 0.34076(11) 0.7649(4) 0.0226(8) Uani 1.000000
C C1 0.7341(3) 0.34829(10) 0.4201(4) 0.0068(5) Uani 1.000000
P P2 0.48101(8) 0.32165(3) 0.36841(10) 0.0103(2) Uani 1.000000
O O2 0.9761(3) 0.32500(10) 0.8243(3) 0.0342(9) Uani 1.000000
N N2 0.9728(3) 0.28312(10) 0.3628(4) 0.0194(8) Uani 1.000000
C C2 0.7994(3) 0.32503(10) 0.3576(4) 0.0068(5) Uani 1.000000
H H2 0.7792(3) 0.32071(10) 0.2666(4) 0.0082(6) Uiso 1.000000
O O3 1.0625(3) 0.27056(10) 0.4255(3) 0.0326(8) Uani 1.000000
C C3 0.8990(3) 0.30722(11) 0.4311(4) 0.0160(9) Uani 1.000000
O O4 0.9426(3) 0.27755(10) 0.2460(3) 0.0275(8) Uani 1.000000
C C4 0.9321(4) 0.31185(12) 0.5643(4) 0.0185(9) Uani 1.000000
H H4 0.9980(4) 0.29947(12) 0.6119(4) 0.0222(11) Uiso 1.000000
O O5 1.0288(3) 0.40709(10) 0.7260(3) 0.0350(9) Uani 1.000000
C C5 0.8628(3) 0.33565(12) 0.6230(4) 0.0164(9) Uani 1.000000
O O6 1.0202(3) 0.45798(9) 0.8545(3) 0.0308(8) Uani 1.000000
C C6 0.7664(3) 0.35435(11) 0.5547(4) 0.0151(8) Uani 1.000000
H H6 0.7227(3) 0.37115(11) 0.5989(4) 0.0182(10) Uiso 1.000000
C C7 0.3783(3) 0.31053(11) 0.2213(4) 0.0111(8) Uani 1.000000
C C8 0.4196(4) 0.31309(11) 0.1038(4) 0.0151(8) Uani 1.000000
H H8 0.4986(4) 0.31887(11) 0.1042(4) 0.0181(10) Uiso 1.000000
C C9 0.3462(4) 0.30727(11) -0.0130(4) 0.0163(9) Uani 1.000000
H H9 0.3747(4) 0.30899(11) -0.0926(4) 0.0196(10) Uiso 1.000000
C C10 0.2316(4) 0.29895(11) -0.0138(4) 0.0160(8) Uani 1.000000
H H10 0.1809(4) 0.29528(11) -0.0940(4) 0.0192(10) Uiso 1.000000
C C11 0.1905(3) 0.29594(12) 0.1024(4) 0.0167(9) Uani 1.000000
H H11 0.1115(3) 0.29016(12) 0.1015(4) 0.0200(10) Uiso 1.000000
C C12 0.2641(3) 0.30131(11) 0.2199(4) 0.0141(8) Uani 1.000000
H H12 0.2359(3) 0.29865(11) 0.2994(4) 0.0169(10) Uiso 1.000000
C C13 0.5555(3) 0.27629(11) 0.4127(4) 0.0115(8) Uani 1.000000
C C14 0.5513(4) 0.24542(12) 0.3294(4) 0.0197(9) Uani 1.000000
H H14 0.5016(4) 0.24607(12) 0.2474(4) 0.0237(11) Uiso 1.000000
C C15 0.6200(4) 0.21314(13) 0.3653(5) 0.0273(11) Uani 1.000000
H H15 0.6160(4) 0.19186(13) 0.3078(5) 0.0327(13) Uiso 1.000000
C C16 0.6932(4) 0.21195(13) 0.4828(5) 0.0263(11) Uani 1.000000
H H16 0.7417(4) 0.19033(13) 0.5052(5) 0.0316(13) Uiso 1.000000
C C17 0.6961(4) 0.24229(13) 0.5682(5) 0.0225(10) Uani 1.000000
H H17 0.7452(4) 0.24129(13) 0.6505(5) 0.0271(12) Uiso 1.000000
C C18 0.6274(3) 0.27425(12) 0.5341(4) 0.0163(9) Uani 1.000000
H H18 0.6292(3) 0.29493(12) 0.5936(4) 0.0196(10) Uiso 1.000000
C C19 0.3964(3) 0.32934(11) 0.4967(4) 0.0131(8) Uani 1.000000
C C20 0.3388(3) 0.29901(12) 0.5443(4) 0.0143(8) Uani 1.000000
H H20 0.3499(3) 0.27357(12) 0.5163(4) 0.0172(10) Uiso 1.000000
C C21 0.2655(4) 0.30588(12) 0.6323(4) 0.0164(9) Uani 1.000000
H H21 0.2252(4) 0.28517(12) 0.6631(4) 0.0196(10) Uiso 1.000000
C C22 0.2506(4) 0.34279(12) 0.6754(4) 0.0170(9) Uani 1.000000
H H22 0.1986(4) 0.34754(12) 0.7339(4) 0.0204(10) Uiso 1.000000
C C23 0.3118(4) 0.37266(12) 0.6330(4) 0.0190(9) Uani 1.000000
H H23 0.3041(4) 0.39784(12) 0.6652(4) 0.0228(11) Uiso 1.000000
C C24 0.3844(4) 0.36609(12) 0.5435(4) 0.0153(8) Uani 1.000000
H H24 0.4258(4) 0.38678(12) 0.5144(4) 0.0184(10) Uiso 1.000000
C C25 0.6540(3) 0.43208(12) 0.0840(4) 0.0149(8) Uani 1.000000
C C26 0.6448(4) 0.46947(13) 0.0354(5) 0.0263(11) Uani 1.000000
H H26 0.6707(4) 0.49048(13) 0.0908(5) 0.0315(13) Uiso 1.000000
C C27 0.5975(5) 0.47580(15) -0.0946(5) 0.0368(13) Uani 1.000000
H H27 0.5892(5) 0.50128(15) -0.1271(5) 0.0441(15) Uiso 1.000000
C C28 0.5626(5) 0.44535(16) -0.1769(5) 0.0358(13) Uani 1.000000
H H28 0.5319(5) 0.44992(16) -0.2658(5) 0.0429(15) Uiso 1.000000
C C29 0.5723(4) 0.40866(15) -0.1301(5) 0.0307(11) Uani 1.000000
H H29 0.5479(4) 0.38774(15) -0.1865(5) 0.0368(14) Uiso 1.000000
C C30 0.6174(4) 0.40199(13) -0.0007(4) 0.0234(10) Uani 1.000000
H H30 0.6236(4) 0.37640(13) 0.0309(4) 0.0281(12) Uiso 1.000000
C C31 0.8580(3) 0.40728(11) 0.2589(4) 0.0152(8) Uani 1.000000
C C32 0.8967(4) 0.39233(12) 0.1503(4) 0.0214(9) Uani 1.000000
H H32 0.8470(4) 0.39190(12) 0.0683(4) 0.0257(11) Uiso 1.000000
C C33 1.0091(4) 0.37794(13) 0.1626(5) 0.0288(11) Uani 1.000000
H H33 1.0355(4) 0.36731(13) 0.0892(5) 0.0346(13) Uiso 1.000000
C C34 1.0817(4) 0.37921(13) 0.2816(5) 0.0297(12) Uani 1.000000
H H34 1.1586(4) 0.37001(13) 0.2893(5) 0.0356(14) Uiso 1.000000
C C35 1.0434(4) 0.39364(12) 0.3885(5) 0.0237(10) Uani 1.000000
H H35 1.0934(4) 0.39384(12) 0.4703(5) 0.0284(12) Uiso 1.000000
C C36 0.9326(3) 0.40795(11) 0.3786(4) 0.0178(9) Uani 1.000000
H H36 0.9072(3) 0.41822(11) 0.4531(4) 0.0213(11) Uiso 1.000000
C C37 0.7186(3) 0.46461(11) 0.3478(4) 0.0136(8) Uani 1.000000
C C38 0.8032(4) 0.49187(12) 0.3373(4) 0.0208(9) Uani 1.000000
H H38 0.8537(4) 0.48804(12) 0.2766(4) 0.0249(11) Uiso 1.000000
C C39 0.8145(4) 0.52443(12) 0.4142(5) 0.0231(10) Uani 1.000000
H H39 0.8723(4) 0.54284(12) 0.4059(5) 0.0278(12) Uiso 1.000000
C C40 0.7413(4) 0.53017(12) 0.5037(4) 0.0210(9) Uani 1.000000
H H40 0.7491(4) 0.55245(12) 0.5569(4) 0.0252(11) Uiso 1.000000
C C41 0.6573(4) 0.50349(12) 0.5150(4) 0.0209(9) Uani 1.000000
H H41 0.6073(4) 0.50740(12) 0.5762(4) 0.0251(11) Uiso 1.000000
C C42 0.6453(4) 0.47077(12) 0.4371(4) 0.0174(9) Uani 1.000000
H H42 0.5868(4) 0.45259(12) 0.4451(4) 0.0209(11) Uiso 1.000000
C C43 1.0684(4) 0.42566(13) 0.8203(5) 0.0257(10) Uani 1.000000
C C44 1.1783(5) 0.41741(15) 0.9107(5) 0.0362(13) Uani 1.000000
H H44a 1.1898(16) 0.38961(15) 0.918(3) 0.0543(19) Uiso 1.000000
H H44b 1.2429(6) 0.4291(9) 0.8769(18) 0.0543(19) Uiso 1.000000
H H44c 1.1744(13) 0.4281(9) 0.9967(10) 0.0543(19) Uiso 1.000000
C C45 0.9110(4) 0.46948(16) 0.7770(5) 0.0365(13) Uani 1.000000
H H45a 0.9186(4) 0.47228(16) 0.6845(5) 0.0437(15) Uiso 1.000000
H H45b 0.8507(4) 0.45013(16) 0.7835(5) 0.0437(15) Uiso 1.000000
C C46 0.8805(5) 0.50695(16) 0.8309(5) 0.0409(14) Uani 1.000000
H H46a 0.877(3) 0.5039(3) 0.9234(10) 0.061(2) Uiso 1.000000
H H46b 0.9395(18) 0.5260(3) 0.821(3) 0.061(2) Uiso 1.000000
H H46c 0.8055(16) 0.5155(6) 0.784(3) 0.061(2) Uiso 1.000000

loop_
_atom_site_aniso_label
_atom_site_aniso_U_11
_atom_site_aniso_U_22
_atom_site_aniso_U_33
_atom_site_aniso_U_12
_atom_site_aniso_U_13
_atom_site_aniso_U_23
I1 0.01500(14) 0.01557(14) 0.02268(15) 0.00231(11) 0.00105(10) 0.00267(11)
Pd1 0.00825(14) 0.00941(14) 0.01207(15) -0.00010(11) -0.00089(11) 0.00154(11)
P1 0.0113(5) 0.0088(5) 0.0158(5) -0.0002(4) 0.0019(4) 0.0001(4)
O1 0.0281(19) 0.047(2) 0.0155(17) 0.0058(16) 0.0005(14) -0.0044(15)
N1 0.020(2) 0.027(2) 0.0188(19) -0.0003(16) -0.0031(16) 0.0015(16)
C1 0.0058(12) 0.0039(12) 0.0104(13) -0.0023(9) 0.0008(10) 0.0019(10)
P2 0.0100(5) 0.0102(5) 0.0101(5) -0.0001(4) -0.0002(4) 0.0006(4)
O2 0.034(2) 0.044(2) 0.0192(17) 0.0143(17) -0.0108(15) 0.0028(15)
N2 0.0151(18) 0.0134(18) 0.028(2) 0.0019(14) 0.0005(16) -0.0032(15)
C2 0.0058(12) 0.0039(12) 0.0104(13) -0.0023(9) 0.0008(10) 0.0019(10)
O3 0.0234(18) 0.037(2) 0.034(2) 0.0189(15) -0.0062(15) -0.0023(16)
C3 0.015(2) 0.013(2) 0.020(2) -0.0004(16) 0.0032(17) -0.0010(16)
O4 0.0236(17) 0.036(2) 0.0228(18) 0.0064(14) 0.0023(14) -0.0100(14)
C4 0.015(2) 0.015(2) 0.023(2) -0.0002(16) -0.0049(17) 0.0038(17)
O5 0.044(2) 0.0292(19) 0.032(2) -0.0066(16) 0.0075(17) -0.0121(16)
C5 0.016(2) 0.017(2) 0.015(2) -0.0017(16) -0.0025(16) 0.0019(16)
O6 0.034(2) 0.0272(18) 0.0275(18) 0.0076(15) -0.0032(15) -0.0088(14)
C6 0.015(2) 0.014(2) 0.015(2) -0.0017(16) -0.0003(16) -0.0005(16)
C7 0.0125(19) 0.0097(18) 0.0111(19) 0.0025(15) 0.0016(15) -0.0004(15)
C8 0.014(2) 0.016(2) 0.015(2) -0.0013(16) 0.0035(16) 0.0021(16)
C9 0.022(2) 0.013(2) 0.014(2) 0.0009(16) 0.0018(17) -0.0001(16)
C10 0.019(2) 0.014(2) 0.013(2) 0.0020(16) -0.0024(16) -0.0005(16)
C11 0.012(2) 0.015(2) 0.022(2) -0.0003(16) -0.0014(17) -0.0019(17)
C12 0.0120(19) 0.014(2) 0.016(2) -0.0011(15) 0.0025(16) -0.0002(16)
C13 0.0119(19) 0.0123(19) 0.0112(19) -0.0009(15) 0.0042(15) 0.0026(15)
C14 0.022(2) 0.021(2) 0.017(2) 0.0064(18) 0.0068(18) 0.0031(18)
C15 0.040(3) 0.019(2) 0.024(2) 0.009(2) 0.010(2) -0.0001(19)
C16 0.026(2) 0.023(2) 0.034(3) 0.014(2) 0.016(2) 0.015(2)
C17 0.018(2) 0.022(2) 0.026(2) 0.0010(18) 0.0012(19) 0.0122(19)
C18 0.013(2) 0.017(2) 0.019(2) -0.0033(16) 0.0032(17) 0.0036(17)
C19 0.0113(19) 0.014(2) 0.0123(19) 0.0003(15) -0.0031(15) 0.0005(15)
C20 0.016(2) 0.013(2) 0.014(2) -0.0004(16) 0.0001(16) -0.0002(16)
C21 0.019(2) 0.015(2) 0.015(2) -0.0003(16) 0.0007(17) 0.0027(16)
C22 0.017(2) 0.023(2) 0.011(2) 0.0039(17) 0.0027(16) -0.0006(17)
C23 0.026(2) 0.015(2) 0.016(2) 0.0054(18) 0.0026(18) -0.0033(17)
C24 0.018(2) 0.014(2) 0.013(2) -0.0018(16) 0.0031(16) -0.0011(16)
C25 0.0118(19) 0.015(2) 0.019(2) -0.0007(16) 0.0053(16) 0.0041(16)
C26 0.036(3) 0.015(2) 0.028(3) -0.001(2) 0.004(2) 0.0069(19)
C27 0.049(3) 0.030(3) 0.031(3) 0.004(2) 0.008(3) 0.017(2)
C28 0.039(3) 0.048(3) 0.018(2) 0.005(3) 0.001(2) 0.013(2)
C29 0.035(3) 0.034(3) 0.020(2) 0.001(2) -0.003(2) 0.002(2)
C30 0.027(2) 0.018(2) 0.024(2) 0.0008(19) 0.0031(19) 0.0020(18)
C31 0.0126(19) 0.0070(19) 0.026(2) -0.0030(15) 0.0033(17) 0.0012(16)
C32 0.021(2) 0.019(2) 0.026(2) -0.0007(18) 0.0076(19) -0.0015(18)
C33 0.025(3) 0.024(2) 0.042(3) 0.000(2) 0.019(2) -0.006(2)
C34 0.015(2) 0.015(2) 0.059(3) -0.0022(18) 0.006(2) -0.006(2)
C35 0.014(2) 0.013(2) 0.041(3) -0.0042(17) -0.001(2) -0.003(2)
C36 0.014(2) 0.012(2) 0.027(2) -0.0035(16) 0.0013(17) -0.0033(17)
C37 0.0128(19) 0.0112(19) 0.017(2) 0.0021(15) 0.0020(16) 0.0015(16)
C38 0.022(2) 0.016(2) 0.026(2) -0.0006(18) 0.0104(19) -0.0027(18)
C39 0.022(2) 0.015(2) 0.034(3) -0.0074(18) 0.009(2) -0.0036(19)
C40 0.026(2) 0.013(2) 0.024(2) 0.0003(18) 0.0015(19) -0.0040(17)
C41 0.016(2) 0.022(2) 0.025(2) 0.0007(18) 0.0053(18) -0.0032(19)
C42 0.016(2) 0.015(2) 0.022(2) -0.0016(16) 0.0048(17) -0.0024(17)
C43 0.035(3) 0.022(2) 0.022(2) -0.002(2) 0.009(2) -0.0010(19)
C44 0.047(3) 0.035(3) 0.025(3) 0.016(3) 0.002(2) -0.007(2)
C45 0.030(3) 0.042(3) 0.034(3) 0.006(2) -0.005(2) -0.007(2)
C46 0.036(3) 0.043(3) 0.039(3) 0.014(3) -0.007(2) -0.013(3)

loop_
_atom_type_symbol
_atom_type_scat_Cromer_Mann_a1
_atom_type_scat_Cromer_Mann_a2
_atom_type_scat_Cromer_Mann_a3
_atom_type_scat_Cromer_Mann_a4
_atom_type_scat_Cromer_Mann_b1
_atom_type_scat_Cromer_Mann_b2
_atom_type_scat_Cromer_Mann_b3
_atom_type_scat_Cromer_Mann_b4
_atom_type_scat_Cromer_Mann_c
_atom_type_scat_dispersion_source
_atom_type_scat_dispersion_real
_atom_type_scat_dispersion_imag
_atom_type_scat_source
C 2.31000 1.02000 1.58860 0.86500 20.84390 10.20750 0.56870 51.65120 0.21560 'Henke, Gullikson and Davis, At. Data and Nucl. Data Tables, 1993, 54, 2' 0.00347 0.00161 'International Tables Volume C Table 6.1.1.4 (pp. 500-502)'
H 0.49300 0.32291 0.14019 0.04081 10.51090 26.12570 3.14236 57.79970 0.00304 'Henke, Gullikson and Davis, At. Data and Nucl. Data Tables, 1993, 54, 2' 0.00000 0.00000 'International Tables Volume C Table 6.1.1.4 (pp. 500-502)'
I 20.14720 18.99490 7.51380 2.27350 4.34700 0.38140 27.76600 66.87760 4.07120 'Henke, Gullikson and Davis, At. Data and Nucl. Data Tables, 1993, 54, 2' -0.41187 1.83264 'International Tables Volume C Table 6.1.1.4 (pp. 500-502)'
N 12.21260 3.13220 2.01250 1.16630 0.00570 9.89330 28.99750 0.58260 -11.52900 'Henke, Gullikson and Davis, At. Data and Nucl. Data Tables, 1993, 54, 2' 0.00653 0.00323 'International Tables Volume C Table 6.1.1.4 (pp. 500-502)'
O 3.04850 2.28680 1.54630 0.86700 13.27710 5.70110 0.32390 32.90890 0.25080 'Henke, Gullikson and Davis, At. Data and Nucl. Data Tables, 1993, 54, 2' 0.01158 0.00611 'International Tables Volume C Table 6.1.1.4 (pp. 500-502)'
P 6.43450 4.17910 1.78000 1.49080 1.90670 27.15700 0.52600 68.16450 1.11490 'Henke, Gullikson and Davis, At. Data and Nucl. Data Tables, 1993, 54, 2' 0.10434 0.09671 'International Tables Volume C Table 6.1.1.4 (pp. 500-502)'
Pd 19.33190 15.50170 5.29537 0.60584 0.69866 7.98929 25.20520 76.89860 5.26593 'Henke, Gullikson and Davis, At. Data and Nucl. Data Tables, 1993, 54, 2' -0.98845 1.01473 'International Tables Volume C Table 6.1.1.4 (pp. 500-502)'

loop_
_geom_angle_atom_site_label_1
_geom_angle_atom_site_label_2
_geom_angle_atom_site_label_3
_geom_angle_site_symmetry_1
_geom_angle_site_symmetry_3
_geom_angle
_geom_angle_publ_flag
P1 Pd1 I1 . . 90.58(3) ?
C1 Pd1 I1 . . 172.63(10) ?
C1 Pd1 P1 . . 89.35(10) ?
P2 Pd1 I1 . . 91.17(3) ?
P2 Pd1 P1 . . 171.36(4) ?
P2 Pd1 C1 . . 90.00(10) ?
C25 P1 Pd1 . . 109.84(13) ?
C31 P1 Pd1 . . 115.34(13) ?
C31 P1 C25 . . 104.95(19) ?
C37 P1 Pd1 . . 114.31(14) ?
C37 P1 C25 . . 108.97(19) ?
C37 P1 C31 . . 102.79(18) ?
O2 N1 O1 . . 123.4(4) ?
C5 N1 O1 . . 118.3(3) ?
C5 N1 O2 . . 118.3(4) ?
C2 C1 Pd1 . . 121.3(3) ?
C6 C1 Pd1 . . 119.3(3) ?
C6 C1 C2 . . 119.4(3) ?
C7 P2 Pd1 . . 108.18(13) ?
C13 P2 Pd1 . . 117.73(13) ?
C13 P2 C7 . . 104.36(17) ?
C19 P2 Pd1 . . 115.16(13) ?
C19 P2 C7 . . 106.45(18) ?
C19 P2 C13 . . 103.94(18) ?
C3 N2 O3 . . 118.1(4) ?
O4 N2 O3 . . 123.4(4) ?
O4 N2 C3 . . 118.5(3) ?
H2 C2 C1 . . 120.6(2) ?
C3 C2 C1 . . 118.8(3) ?
C3 C2 H2 . . 120.6(2) ?
C2 C3 N2 . . 119.0(4) ?
C4 C3 N2 . . 117.6(4) ?
C4 C3 C2 . . 123.4(4) ?
H4 C4 C3 . . 122.3(2) ?
C5 C4 C3 . . 115.5(4) ?
C5 C4 H4 . . 122.3(2) ?
C4 C5 N1 . . 118.5(4) ?
C6 C5 N1 . . 118.4(4) ?
C6 C5 C4 . . 123.1(4) ?
C45 O6 C43 . . 117.4(4) ?
C5 C6 C1 . . 119.8(4) ?
H6 C6 C1 . . 120.1(2) ?
H6 C6 C5 . . 120.1(2) ?
C8 C7 P2 . . 116.4(3) ?
C12 C7 P2 . . 124.1(3) ?
C12 C7 C8 . . 119.4(4) ?
H8 C8 C7 . . 119.8(2) ?
C9 C8 C7 . . 120.4(4) ?
C9 C8 H8 . . 119.8(2) ?
H9 C9 C8 . . 120.0(2) ?
C10 C9 C8 . . 119.9(4) ?
C10 C9 H9 . . 120.0(2) ?
H10 C10 C9 . . 120.0(2) ?
C11 C10 C9 . . 120.0(4) ?
C11 C10 H10 . . 120.0(2) ?
H11 C11 C10 . . 119.8(2) ?
C12 C11 C10 . . 120.3(4) ?
C12 C11 H11 . . 119.8(2) ?
C11 C12 C7 . . 120.0(4) ?
H12 C12 C7 . . 120.0(2) ?
H12 C12 C11 . . 120.0(2) ?
C14 C13 P2 . . 123.5(3) ?
C18 C13 P2 . . 117.5(3) ?
C18 C13 C14 . . 118.8(4) ?
H14 C14 C13 . . 119.9(2) ?
C15 C14 C13 . . 120.2(4) ?
C15 C14 H14 . . 119.9(3) ?
H15 C15 C14 . . 119.7(3) ?
C16 C15 C14 . . 120.6(4) ?
C16 C15 H15 . . 119.7(3) ?
H16 C16 C15 . . 120.1(3) ?
C17 C16 C15 . . 119.7(4) ?
C17 C16 H16 . . 120.1(3) ?
H17 C17 C16 . . 119.9(3) ?
C18 C17 C16 . . 120.1(4) ?
C18 C17 H17 . . 119.9(3) ?
C17 C18 C13 . . 120.6(4) ?
H18 C18 C13 . . 119.7(2) ?
H18 C18 C17 . . 119.7(3) ?
C20 C19 P2 . . 120.8(3) ?
C24 C19 P2 . . 119.8(3) ?
C24 C19 C20 . . 119.4(4) ?
H20 C20 C19 . . 119.9(2) ?
C21 C20 C19 . . 120.1(4) ?
C21 C20 H20 . . 119.9(2) ?
H21 C21 C20 . . 119.8(2) ?
C22 C21 C20 . . 120.3(4) ?
C22 C21 H21 . . 119.8(2) ?
H22 C22 C21 . . 120.2(2) ?
C23 C22 C21 . . 119.6(4) ?
C23 C22 H22 . . 120.2(2) ?
H23 C23 C22 . . 119.8(2) ?
C24 C23 C22 . . 120.4(4) ?
C24 C23 H23 . . 119.8(2) ?
C23 C24 C19 . . 120.1(4) ?
H24 C24 C19 . . 120.0(2) ?
H24 C24 C23 . . 120.0(2) ?
C26 C25 P1 . . 123.3(3) ?
C30 C25 P1 . . 118.2(3) ?
C30 C25 C26 . . 118.5(4) ?
H26 C26 C25 . . 120.2(3) ?
C27 C26 C25 . . 119.7(4) ?
C27 C26 H26 . . 120.2(3) ?
H27 C27 C26 . . 119.7(3) ?
C28 C27 C26 . . 120.6(5) ?
C28 C27 H27 . . 119.7(3) ?
H28 C28 C27 . . 120.0(3) ?
C29 C28 C27 . . 119.9(5) ?
C29 C28 H28 . . 120.0(3) ?
H29 C29 C28 . . 120.0(3) ?
C30 C29 C28 . . 120.0(5) ?
C30 C29 H29 . . 120.0(3) ?
C29 C30 C25 . . 121.2(4) ?
H30 C30 C25 . . 119.4(2) ?
H30 C30 C29 . . 119.4(3) ?
C32 C31 P1 . . 121.5(3) ?
C36 C31 P1 . . 118.7(3) ?
C36 C31 C32 . . 119.4(4) ?
H32 C32 C31 . . 120.2(3) ?
C33 C32 C31 . . 119.7(4) ?
C33 C32 H32 . . 120.2(3) ?
H33 C33 C32 . . 120.0(3) ?
C34 C33 C32 . . 119.9(4) ?
C34 C33 H33 . . 120.0(3) ?
H34 C34 C33 . . 119.8(3) ?
C35 C34 C33 . . 120.3(4) ?
C35 C34 H34 . . 119.8(3) ?
H35 C35 C34 . . 119.7(3) ?
C36 C35 C34 . . 120.7(4) ?
C36 C35 H35 . . 119.7(3) ?
C35 C36 C31 . . 120.0(4) ?
H36 C36 C31 . . 120.0(2) ?
H36 C36 C35 . . 120.0(3) ?
C38 C37 P1 . . 121.3(3) ?
C42 C37 P1 . . 119.9(3) ?
C42 C37 C38 . . 118.7(4) ?
H38 C38 C37 . . 119.6(2) ?
C39 C38 C37 . . 120.8(4) ?
C39 C38 H38 . . 119.6(3) ?
H39 C39 C38 . . 120.0(3) ?
C40 C39 C38 . . 119.9(4) ?
C40 C39 H39 . . 120.0(2) ?
H40 C40 C39 . . 120.1(2) ?
C41 C40 C39 . . 119.8(4) ?
C41 C40 H40 . . 120.1(3) ?
H41 C41 C40 . . 119.8(3) ?
C42 C41 C40 . . 120.4(4) ?
C42 C41 H41 . . 119.8(3) ?
C41 C42 C37 . . 120.3(4) ?
H42 C42 C37 . . 119.8(2) ?
H42 C42 C41 . . 119.8(3) ?
O6 C43 O5 . . 123.3(5) ?
C44 C43 O5 . . 125.8(4) ?
C44 C43 O6 . . 110.8(4) ?
H44a C44 C43 . . 109.5 ?
H44b C44 C43 . . 109.5 ?
H44b C44 H44a . . 109.5 ?
H44c C44 C43 . . 109.5 ?
H44c C44 H44a . . 109.5 ?
H44c C44 H44b . . 109.5 ?
H45a C45 O6 . . 110.5(3) ?
H45b C45 O6 . . 110.5(3) ?
H45b C45 H45a . . 108.7 ?
C46 C45 O6 . . 106.2(4) ?
C46 C45 H45a . . 110.5(3) ?
C46 C45 H45b . . 110.5(3) ?
H46a C46 C45 . . 109.5 ?
H46b C46 C45 . . 109.5 ?
H46b C46 H46a . . 109.5 ?
H46c C46 C45 . . 109.5 ?
H46c C46 H46a . . 109.5 ?
H46c C46 H46b . . 109.5 ?

loop_
_geom_bond_atom_site_label_1
_geom_bond_atom_site_label_2
_geom_bond_site_symmetry_2
_geom_bond_distance
_geom_bond_publ_flag
I1 Pd1 . 2.6715(4) ?
Pd1 P1 . 2.3240(10) ?
Pd1 C1 . 2.005(4) ?
Pd1 P2 . 2.3347(10) ?
P1 C25 . 1.816(4) ?
P1 C31 . 1.824(4) ?
P1 C37 . 1.812(4) ?
O1 N1 . 1.225(5) ?
N1 O2 . 1.223(5) ?
N1 C5 . 1.471(5) ?
C1 C2 . 1.360(5) ?
C1 C6 . 1.407(5) ?
P2 C7 . 1.825(4) ?
P2 C13 . 1.828(4) ?
P2 C19 . 1.821(4) ?
N2 O3 . 1.224(4) ?
N2 C3 . 1.477(5) ?
N2 O4 . 1.226(5) ?
C2 H2 . 0.9500 ?
C2 C3 . 1.428(5) ?
C3 C4 . 1.387(6) ?
C4 H4 . 0.9500 ?
C4 C5 . 1.379(6) ?
O5 C43 . 1.203(5) ?
C5 C6 . 1.393(5) ?
O6 C43 . 1.337(5) ?
O6 C45 . 1.452(6) ?
C6 H6 . 0.9500 ?
C7 C8 . 1.398(5) ?
C7 C12 . 1.380(5) ?
C8 H8 . 0.9500 ?
C8 C9 . 1.382(6) ?
C9 H9 . 0.9500 ?
C9 C10 . 1.378(6) ?
C10 H10 . 0.9500 ?
C10 C11 . 1.385(6) ?
C11 H11 . 0.9500 ?
C11 C12 . 1.387(6) ?
C12 H12 . 0.9500 ?
C13 C14 . 1.379(6) ?
C13 C18 . 1.399(5) ?
C14 H14 . 0.9500 ?
C14 C15 . 1.399(6) ?
C15 H15 . 0.9500 ?
C15 C16 . 1.373(7) ?
C16 H16 . 0.9500 ?
C16 C17 . 1.380(7) ?
C17 H17 . 0.9500 ?
C17 C18 . 1.387(6) ?
C18 H18 . 0.9500 ?
C19 C20 . 1.393(5) ?
C19 C24 . 1.387(5) ?
C20 H20 . 0.9500 ?
C20 C21 . 1.385(6) ?
C21 H21 . 0.9500 ?
C21 C22 . 1.385(6) ?
C22 H22 . 0.9500 ?
C22 C23 . 1.382(6) ?
C23 H23 . 0.9500 ?
C23 C24 . 1.389(6) ?
C24 H24 . 0.9500 ?
C25 C26 . 1.396(6) ?
C25 C30 . 1.392(6) ?
C26 H26 . 0.9500 ?
C26 C27 . 1.393(7) ?
C27 H27 . 0.9500 ?
C27 C28 . 1.383(8) ?
C28 H28 . 0.9500 ?
C28 C29 . 1.367(7) ?
C29 H29 . 0.9500 ?
C29 C30 . 1.383(6) ?
C30 H30 . 0.9500 ?
C31 C32 . 1.394(6) ?
C31 C36 . 1.398(6) ?
C32 H32 . 0.9500 ?
C32 C33 . 1.400(6) ?
C33 H33 . 0.9500 ?
C33 C34 . 1.382(7) ?
C34 H34 . 0.9500 ?
C34 C35 . 1.369(7) ?
C35 H35 . 0.9500 ?
C35 C36 . 1.383(6) ?
C36 H36 . 0.9500 ?
C37 C38 . 1.394(6) ?
C37 C42 . 1.393(6) ?
C38 H38 . 0.9500 ?
C38 C39 . 1.384(6) ?
C39 H39 . 0.9500 ?
C39 C40 . 1.391(6) ?
C40 H40 . 0.9500 ?
C40 C41 . 1.377(6) ?
C41 H41 . 0.9500 ?
C41 C42 . 1.394(6) ?
C42 H42 . 0.9500 ?
C43 C44 . 1.492(7) ?
C44 H44a . 0.9800 ?
C44 H44b . 0.9800 ?
C44 H44c . 0.9800 ?
C45 H45a . 0.9900 ?
C45 H45b . 0.9900 ?
C45 C46 . 1.490(7) ?
C46 H46a . 0.9800 ?
C46 H46b . 0.9800 ?
C46 H46c . 0.9800 ?

loop_
_geom_torsion_atom_site_label_1
_geom_torsion_atom_site_label_2
_geom_torsion_atom_site_label_3
_geom_torsion_atom_site_label_4
_geom_torsion_site_symmetry_1
_geom_torsion_site_symmetry_2
_geom_torsion_site_symmetry_3
_geom_torsion_site_symmetry_4
_geom_torsion
_geom_torsion_publ_flag
Pd1 C1 C2 C3 . . . . -179.4(3) ?
Pd1 C1 C6 C5 . . . . 177.9(3) ?
P1 C25 C26 C27 . . . . -176.8(4) ?
P1 C25 C30 C29 . . . . 177.9(4) ?
P1 C31 C32 C33 . . . . -172.1(3) ?
P1 C31 C36 C35 . . . . 172.4(3) ?
P1 C37 C38 C39 . . . . -176.9(3) ?
P1 C37 C42 C41 . . . . 176.5(3) ?
O1 N1 C5 C4 . . . . -174.8(4) ?
O1 N1 C5 C6 . . . . 3.6(5) ?
N1 C5 C4 C3 . . . . 177.7(4) ?
N1 C5 C6 C1 . . . . -176.2(3) ?
C1 C2 C3 N2 . . . . -177.7(3) ?
C1 C2 C3 C4 . . . . 1.1(4) ?
C1 C6 C5 C4 . . . . 2.1(5) ?
P2 C7 C8 C9 . . . . -176.4(3) ?
P2 C7 C12 C11 . . . . 175.5(3) ?
P2 C13 C14 C15 . . . . 173.3(4) ?
P2 C13 C18 C17 . . . . -173.0(3) ?
P2 C19 C20 C21 . . . . -173.5(3) ?
P2 C19 C24 C23 . . . . 174.3(3) ?
N2 C3 C4 C5 . . . . 177.8(4) ?
C2 C3 C4 C5 . . . . -0.9(5) ?
C3 C4 C5 C6 . . . . -0.6(5) ?
O5 C43 O6 C45 . . . . 3.8(6) ?
C7 C8 C9 C10 . . . . 0.1(5) ?
C7 C12 C11 C10 . . . . 1.4(5) ?
C8 C9 C10 C11 . . . . -0.9(5) ?
C9 C10 C11 C12 . . . . 0.1(5) ?
C13 C14 C15 C16 . . . . -0.7(5) ?
C13 C18 C17 C16 . . . . -0.6(5) ?
C14 C15 C16 C17 . . . . 2.3(6) ?
C15 C16 C17 C18 . . . . -1.6(5) ?
C19 C20 C21 C22 . . . . -1.3(5) ?
C19 C24 C23 C22 . . . . -0.4(5) ?
C20 C21 C22 C23 . . . . -1.8(5) ?
C21 C22 C23 C24 . . . . 2.6(5) ?
C25 C26 C27 C28 . . . . -1.8(6) ?
C25 C30 C29 C28 . . . . -0.1(6) ?
C26 C27 C28 C29 . . . . 1.3(6) ?
C27 C28 C29 C30 . . . . -0.3(6) ?
C31 C32 C33 C34 . . . . -1.1(5) ?
C31 C36 C35 C34 . . . . 0.9(5) ?
C32 C33 C34 C35 . . . . 1.6(5) ?
C33 C34 C35 C36 . . . . -1.4(5) ?
C37 C38 C39 C40 . . . . 0.3(5) ?
C37 C42 C41 C40 . . . . 0.5(5) ?
C38 C39 C40 C41 . . . . -0.3(5) ?
C39 C40 C41 C42 . . . . -0.1(5) ?
